data_1551997
loop_
_publ_author_name
'Manuel Alcarazo'
'Christian W. Lehmann'
'Anakuthil Anoop'
'Walter Thiel'
'Alois Furstner'

_publ_section_title
;
 Coordination chemistry at carbon
;
_journal_name_full 'Nature Chemistry'
_journal_page_first 295
_journal_page_last 301
_journal_paper_doi 10.1038/nchem.248
_journal_volume 1
_journal_year 2009
_chemical_compound_source DCM/pentane
_chemical_formula_moiety 'C24 H26 Cl3 Ga N O P'
_chemical_formula_sum 'C24 H26 Cl3 Ga N O P'
_chemical_formula_weight 551.50
_space_group_IT_number 14
_space_group_name_Hall '-P 2yn'
_space_group_name_H-M_alt 'P 1 21/n 1'
_symmetry_cell_setting monoclinic
_symmetry_Int_Tables_number 14
_symmetry_space_group_name_Hall '-P 2yn'
_symmetry_space_group_name_H-M 'P 1 21/n 1'
_atom_sites_solution_hydrogens geom
_atom_sites_solution_primary patterson
_atom_sites_solution_secondary difmap
_cell_angle_alpha 90.00
_cell_angle_beta 96.1260(10)
_cell_angle_gamma 90.00
_cell_formula_units_Z 8
_cell_length_a 9.7142(3)
_cell_length_b 36.4547(10)
_cell_length_c 14.5834(4)
_cell_measurement_reflns_used 210185
_cell_measurement_temperature 100
_cell_measurement_theta_max 32.58
_cell_measurement_theta_min 2.91
_cell_volume 5134.9(3)
_computing_cell_refinement 'Denzo / Scalepack (Otwinowski 1997)'
_computing_data_collection 'Collect software (Nonius, 1998)'
_computing_data_reduction 'Denzo / Scalepack (Otwinowski 1997)'
_computing_molecular_graphics 'DIAMOND (Crystal Impact GbR, 2005)'
_computing_structure_refinement 'SHELXL-97 (Sheldrick, 1997)'
_computing_structure_solution 'SHELXS-97 (Sheldrick, 1990)'
_diffrn_ambient_temperature 100
_diffrn_detector_area_resol_mean 18.18
_diffrn_measured_fraction_theta_full 0.998
_diffrn_measured_fraction_theta_max 0.998
_diffrn_measurement_device_type 'Nonius KappaCCD'
_diffrn_measurement_method 'CCD \w-scan'
_diffrn_radiation_monochromator graphite
_diffrn_radiation_source '0.3 mm focus rotating anode'
_diffrn_radiation_type MoK\a
_diffrn_radiation_wavelength 0.71073
_diffrn_reflns_av_R_equivalents 0.0718
_diffrn_reflns_av_sigmaI/netI 0.0384
_diffrn_reflns_limit_h_max 12
_diffrn_reflns_limit_h_min -12
_diffrn_reflns_limit_k_max 47
_diffrn_reflns_limit_k_min -47
_diffrn_reflns_limit_l_max 18
_diffrn_reflns_limit_l_min -18
_diffrn_reflns_number 101874
_diffrn_reflns_theta_full 27.50
_diffrn_reflns_theta_max 27.50
_diffrn_reflns_theta_min 2.93
_diffrn_standards_decay_% 0.00
_diffrn_standards_number 0
_exptl_absorpt_coefficient_mu 1.463
_exptl_absorpt_correction_T_max 0.74
_exptl_absorpt_correction_T_min 0.46
_exptl_absorpt_correction_type empirical
_exptl_absorpt_process_details 'SADABS, Bruker AXS (2004)'
_exptl_crystal_colour colorless
_exptl_crystal_density_diffrn 1.427
_exptl_crystal_density_meas ?
_exptl_crystal_density_method none
_exptl_crystal_description block
_exptl_crystal_F_000 2256
_exptl_crystal_size_max 0.28
_exptl_crystal_size_mid 0.10
_exptl_crystal_size_min 0.09
_refine_diff_density_max 2.267
_refine_diff_density_min -1.091
_refine_diff_density_rms 0.093
_refine_ls_extinction_method none
_refine_ls_goodness_of_fit_ref 1.012
_refine_ls_hydrogen_treatment constr
_refine_ls_matrix_type full
_refine_ls_number_parameters 565
_refine_ls_number_reflns 11767
_refine_ls_number_restraints 0
_refine_ls_restrained_S_all 1.012
_refine_ls_R_factor_all 0.0609
_refine_ls_R_factor_gt 0.0454
_refine_ls_shift/su_max 0.003
_refine_ls_shift/su_mean 0.000
_refine_ls_structure_factor_coef Fsqd
_refine_ls_weighting_details 'calc w=1/[\s^2^(Fo^2^)+(0.0413P)^2^+14.8709P] where P=(Fo^2^+2Fc^2^)/3'
_refine_ls_weighting_scheme calc
_refine_ls_wR_factor_gt 0.1045
_refine_ls_wR_factor_ref 0.1141
_reflns_number_gt 9515
_reflns_number_total 11767
_reflns_threshold_expression I>2\s(I)
_cod_data_source_file nchem.248-s7.cif
_cod_data_source_block 6207
_cod_depositor_comments
;
The following automatic conversions were performed:

data item '_geom_angle_publ_flag' value 'N' was changed to 'n' in
accordance with the built-in table derived from the CIF Core
dictionary named 'cif_core.dic' version 2.4.5 last updated on
2014-11-21 (106 times).

data item '_geom_angle_publ_flag' value 'Y' was changed to 'y' in
accordance with the built-in table derived from the CIF Core
dictionary named 'cif_core.dic' version 2.4.5 last updated on
2014-11-21 (94 times).

data item '_geom_bond_publ_flag' value 'N' was changed to 'n' in
accordance with the built-in table derived from the CIF Core
dictionary named 'cif_core.dic' version 2.4.5 last updated on
2014-11-21 (52 times).

data item '_geom_bond_publ_flag' value 'Y' was changed to 'y' in
accordance with the built-in table derived from the CIF Core
dictionary named 'cif_core.dic' version 2.4.5 last updated on
2014-11-21 (66 times).

data item '_exptl_crystal_density_meas' value 'none' was changed to
'?' -- the value is perceived as not measured.

Automatic conversion script
Id: cif_fix_values 6909 2019-04-08 15:41:33Z antanas 
;
_cod_original_sg_symbol_H-M P21/n
_cod_database_code 1551997

loop_
_symmetry_equiv_pos_as_xyz
'x, y, z'
'-x+1/2, y+1/2, -z+1/2'
'-x, -y, -z'
'x-1/2, -y-1/2, z-1/2'

loop_
_atom_site_label
_atom_site_type_symbol
_atom_site_fract_x
_atom_site_fract_y
_atom_site_fract_z
_atom_site_U_iso_or_equiv
_atom_site_adp_type
_atom_site_occupancy
_atom_site_symmetry_multiplicity
_atom_site_calc_flag
_atom_site_refinement_flags
_atom_site_disorder_assembly
_atom_site_disorder_group
C1 C 0.5168(3) 0.97249(8) 1.2362(2) 0.0172(6) Uani 1 1 d . . .
C2 C 0.4712(3) 0.99877(8) 1.2941(2) 0.0188(6) Uani 1 1 d . . .
C3 C 0.5656(4) 1.05615(9) 1.3553(3) 0.0310(8) Uani 1 1 d . . .
H3A H 0.4723 1.0653 1.3393 0.037 Uiso 1 1 calc R . .
H3B H 0.6235 1.0651 1.3099 0.037 Uiso 1 1 calc R . .
C4 C 0.6207(4) 1.06932(12) 1.4499(3) 0.0429(10) Uani 1 1 d . . .
H4A H 0.5622 1.0606 1.4942 0.064 Uiso 1 1 calc R . .
H4B H 0.6223 1.0957 1.4506 0.064 Uiso 1 1 calc R . .
H4C H 0.7129 1.0601 1.4651 0.064 Uiso 1 1 calc R . .
C5 C 0.2869(4) 1.02047(10) 1.3842(2) 0.0289(7) Uani 1 1 d . . .
H5A H 0.3598 1.0183 1.4339 0.043 Uiso 1 1 calc R . .
H5B H 0.2109 1.0050 1.3963 0.043 Uiso 1 1 calc R . .
H5C H 0.2563 1.0455 1.3792 0.043 Uiso 1 1 calc R . .
C6 C 0.2315(3) 1.00536(10) 1.2204(2) 0.0251(7) Uani 1 1 d . . .
H6A H 0.2742 1.0021 1.1645 0.038 Uiso 1 1 calc R . .
H6B H 0.1751 1.0270 1.2154 0.038 Uiso 1 1 calc R . .
H6C H 0.1748 0.9844 1.2301 0.038 Uiso 1 1 calc R . .
C11 C 0.7213(3) 0.94748(8) 1.1225(2) 0.0163(6) Uani 1 1 d . . .
C12 C 0.8336(3) 0.92499(9) 1.1102(2) 0.0234(7) Uani 1 1 d . . .
H12 H 0.8982 0.9195 1.1601 0.028 Uiso 1 1 calc R . .
C13 C 0.8494(4) 0.91070(10) 1.0237(2) 0.0274(7) Uani 1 1 d . . .
H13 H 0.9247 0.8957 1.0158 0.033 Uiso 1 1 calc R . .
C14 C 0.7541(4) 0.91862(10) 0.9491(2) 0.0277(7) Uani 1 1 d . . .
H14 H 0.7648 0.9087 0.8915 0.033 Uiso 1 1 calc R . .
C15 C 0.6423(4) 0.94140(9) 0.9600(2) 0.0254(7) Uani 1 1 d . . .
H15 H 0.5784 0.9468 0.9097 0.030 Uiso 1 1 calc R . .
C16 C 0.6259(3) 0.95607(9) 1.0464(2) 0.0201(6) Uani 1 1 d . . .
H16 H 0.5518 0.9716 1.0536 0.024 Uiso 1 1 calc R . .
C21 C 0.7982(3) 1.00912(8) 1.2404(2) 0.0165(6) Uani 1 1 d . . .
C22 C 0.8114(3) 1.02949(8) 1.1607(2) 0.0213(6) Uani 1 1 d . . .
H22 H 0.7695 1.0214 1.1040 0.026 Uiso 1 1 calc R . .
C23 C 0.8873(3) 1.06196(9) 1.1663(2) 0.0260(7) Uani 1 1 d . . .
H23 H 0.8960 1.0755 1.1132 0.031 Uiso 1 1 calc R . .
C24 C 0.9500(3) 1.07422(9) 1.2508(3) 0.0272(7) Uani 1 1 d . . .
H24 H 1.0000 1.0960 1.2544 0.033 Uiso 1 1 calc R . .
C25 C 0.9380(3) 1.05380(9) 1.3300(2) 0.0239(7) Uani 1 1 d . . .
H25 H 0.9801 1.0619 1.3866 0.029 Uiso 1 1 calc R . .
C26 C 0.8633(3) 1.02133(9) 1.3250(2) 0.0213(6) Uani 1 1 d . . .
H26 H 0.8566 1.0076 1.3781 0.026 Uiso 1 1 calc R . .
C31 C 0.7703(3) 0.93854(8) 1.3261(2) 0.0162(6) Uani 1 1 d . . .
C32 C 0.9131(3) 0.93257(9) 1.3423(2) 0.0194(6) Uani 1 1 d . . .
H32 H 0.9726 0.9434 1.3043 0.023 Uiso 1 1 calc R . .
C33 C 0.9657(3) 0.91038(9) 1.4151(2) 0.0222(6) Uani 1 1 d . . .
H33 H 1.0604 0.9059 1.4250 0.027 Uiso 1 1 calc R . .
C34 C 0.8772(3) 0.89485(9) 1.4734(2) 0.0223(6) Uani 1 1 d . . .
H34 H 0.9130 0.8803 1.5227 0.027 Uiso 1 1 calc R . .
C35 C 0.7362(3) 0.90101(9) 1.4583(2) 0.0223(6) Uani 1 1 d . . .
H35 H 0.6774 0.8906 1.4974 0.027 Uiso 1 1 calc R . .
C36 C 0.6822(3) 0.92260(8) 1.3850(2) 0.0191(6) Uani 1 1 d . . .
H36 H 0.5872 0.9265 1.3749 0.023 Uiso 1 1 calc R . .
C41 C 0.7241(3) 0.77838(9) 0.7172(3) 0.0248(7) Uani 1 1 d . . .
C42 C 0.7839(4) 0.74755(10) 0.6861(3) 0.0369(9) Uani 1 1 d . . .
C43 C 0.7101(4) 0.68264(12) 0.6632(3) 0.0419(10) Uani 1 1 d . . .
H43A H 0.8047 0.6754 0.6829 0.050 Uiso 1 1 calc R . .
H43B H 0.6531 0.6779 0.7126 0.050 Uiso 1 1 calc R . .
C44 C 0.6563(5) 0.66366(14) 0.5782(4) 0.0579(13) Uani 1 1 d . . .
H44A H 0.5616 0.6706 0.5617 0.087 Uiso 1 1 calc R . .
H44B H 0.6615 0.6376 0.5880 0.087 Uiso 1 1 calc R . .
H44C H 0.7105 0.6703 0.5294 0.087 Uiso 1 1 calc R . .
C45 C 0.9880(4) 0.72089(12) 0.6263(4) 0.0602(15) Uani 1 1 d . . .
H45A H 0.9218 0.7165 0.5738 0.090 Uiso 1 1 calc R . .
H45B H 1.0291 0.6981 0.6476 0.090 Uiso 1 1 calc R . .
H45C H 1.0587 0.7371 0.6093 0.090 Uiso 1 1 calc R . .
C46 C 1.0081(4) 0.74908(12) 0.7812(4) 0.0501(12) Uani 1 1 d . . .
H46A H 1.0636 0.7695 0.7657 0.075 Uiso 1 1 calc R . .
H46B H 1.0672 0.7291 0.8028 0.075 Uiso 1 1 calc R . .
H46C H 0.9526 0.7563 0.8289 0.075 Uiso 1 1 calc R . .
C51 C 0.4966(3) 0.81318(8) 0.7919(2) 0.0200(6) Uani 1 1 d . . .
C52 C 0.5813(4) 0.81592(9) 0.8755(2) 0.0259(7) Uani 1 1 d . . .
H52 H 0.6600 0.8014 0.8861 0.031 Uiso 1 1 calc R . .
C53 C 0.5476(4) 0.84039(10) 0.9427(2) 0.0318(8) Uani 1 1 d . . .
H53 H 0.6050 0.8426 0.9977 0.038 Uiso 1 1 calc R . .
C54 C 0.4291(4) 0.86155(11) 0.9280(3) 0.0365(9) Uani 1 1 d . . .
H54 H 0.4067 0.8779 0.9732 0.044 Uiso 1 1 calc R . .
C55 C 0.3445(4) 0.85839(11) 0.8464(3) 0.0381(9) Uani 1 1 d . . .
H55 H 0.2640 0.8723 0.8372 0.046 Uiso 1 1 calc R . .
C56 C 0.3779(4) 0.83460(10) 0.7779(3) 0.0302(8) Uani 1 1 d . . .
H56 H 0.3209 0.8330 0.7226 0.036 Uiso 1 1 calc R . .
C61 C 0.4565(3) 0.73820(9) 0.7325(3) 0.0266(7) Uani 1 1 d . . .
C62 C 0.4546(4) 0.72775(10) 0.8245(3) 0.0323(8) Uani 1 1 d . . .
H62 H 0.4945 0.7429 0.8714 0.039 Uiso 1 1 calc R . .
C63 C 0.3935(4) 0.69492(10) 0.8466(3) 0.0375(9) Uani 1 1 d . . .
H63 H 0.3925 0.6882 0.9080 0.045 Uiso 1 1 calc R . .
C64 C 0.3343(4) 0.67233(10) 0.7773(3) 0.0385(9) Uani 1 1 d . . .
H64 H 0.2934 0.6503 0.7920 0.046 Uiso 1 1 calc R . .
C65 C 0.3359(4) 0.68235(10) 0.6862(3) 0.0366(9) Uani 1 1 d . . .
H65 H 0.2959 0.6670 0.6398 0.044 Uiso 1 1 calc R . .
C66 C 0.3969(3) 0.71537(9) 0.6628(3) 0.0302(8) Uani 1 1 d . . .
H66 H 0.3977 0.7220 0.6013 0.036 Uiso 1 1 calc R . .
C71 C 0.4690(3) 0.79606(9) 0.5943(2) 0.0231(7) Uani 1 1 d . . .
C72 C 0.5563(4) 0.80915(10) 0.5313(2) 0.0295(8) Uani 1 1 d . . .
H72 H 0.6518 0.8082 0.5455 0.035 Uiso 1 1 calc R . .
C73 C 0.4998(5) 0.82358(11) 0.4477(3) 0.0393(9) Uani 1 1 d . . .
H73 H 0.5580 0.8325 0.4061 0.047 Uiso 1 1 calc R . .
C74 C 0.3577(5) 0.82493(11) 0.4256(3) 0.0407(10) Uani 1 1 d . . .
H74 H 0.3206 0.8350 0.3698 0.049 Uiso 1 1 calc R . .
C75 C 0.2705(4) 0.81112(11) 0.4869(3) 0.0354(8) Uani 1 1 d . . .
H75 H 0.1751 0.8116 0.4716 0.043 Uiso 1 1 calc R . .
C76 C 0.3253(4) 0.79669(10) 0.5707(2) 0.0279(7) Uani 1 1 d . . .
H76 H 0.2667 0.7874 0.6115 0.033 Uiso 1 1 calc R . .
N1 N 0.3385(3) 1.00918(7) 1.29800(19) 0.0214(5) Uani 1 1 d . . .
N2 N 0.9183(3) 0.73760(9) 0.7000(3) 0.0473(10) Uani 1 1 d . . .
O1 O 0.5654(2) 1.01573(6) 1.35641(15) 0.0214(5) Uani 1 1 d . . .
O2 O 0.7020(3) 0.72445(8) 0.6325(2) 0.0493(8) Uani 1 1 d . . .
P1 P 0.69541(8) 0.96753(2) 1.23286(5) 0.01465(15) Uani 1 1 d . . .
P2 P 0.54341(8) 0.78086(2) 0.70687(6) 0.02074(17) Uani 1 1 d . . .
Cl1 Cl 0.52278(8) 0.87882(2) 1.18518(6) 0.02342(16) Uani 1 1 d . . .
Cl2 Cl 0.26382(9) 0.91587(2) 1.30345(6) 0.03131(19) Uani 1 1 d . . .
Cl3 Cl 0.26582(9) 0.93453(2) 1.06542(6) 0.02958(18) Uani 1 1 d . . .
Cl4 Cl 0.94410(9) 0.83648(3) 0.86961(6) 0.0349(2) Uani 1 1 d . . .
Cl5 Cl 0.70998(8) 0.87395(2) 0.69660(5) 0.02035(15) Uani 1 1 d . . .
Cl6 Cl 0.99364(8) 0.82318(2) 0.63578(6) 0.02702(17) Uani 1 1 d . . .
Ga1 Ga 0.39954(3) 0.929424(9) 1.19606(2) 0.01823(8) Uani 1 1 d . . .
Ga2 Ga 0.83323(3) 0.824099(9) 0.73386(2) 0.01811(8) Uani 1 1 d . . .

loop_
_atom_site_aniso_label
_atom_site_aniso_U_11
_atom_site_aniso_U_22
_atom_site_aniso_U_33
_atom_site_aniso_U_23
_atom_site_aniso_U_13
_atom_site_aniso_U_12
C1 0.0119(13) 0.0194(15) 0.0202(14) 0.0003(11) 0.0008(11) 0.0010(11)
C2 0.0162(14) 0.0174(15) 0.0226(15) 0.0013(12) 0.0016(11) 0.0012(11)
C3 0.0254(17) 0.0197(17) 0.048(2) -0.0106(15) 0.0034(15) 0.0020(13)
C4 0.036(2) 0.041(2) 0.053(3) -0.028(2) 0.0082(18) -0.0042(18)
C5 0.0226(16) 0.0344(19) 0.0309(18) -0.0098(15) 0.0085(14) 0.0062(14)
C6 0.0196(15) 0.0267(17) 0.0282(17) 0.0005(13) -0.0007(13) 0.0054(13)
C11 0.0180(14) 0.0140(14) 0.0175(14) 0.0000(11) 0.0052(11) -0.0035(11)
C12 0.0228(16) 0.0249(17) 0.0231(16) 0.0005(13) 0.0054(12) 0.0015(13)
C13 0.0291(17) 0.0258(18) 0.0295(17) -0.0025(14) 0.0129(14) 0.0046(14)
C14 0.0363(19) 0.0266(18) 0.0218(16) -0.0071(13) 0.0097(14) -0.0033(15)
C15 0.0286(17) 0.0281(18) 0.0195(15) 0.0002(13) 0.0028(13) -0.0038(14)
C16 0.0202(15) 0.0200(15) 0.0206(14) 0.0005(12) 0.0047(12) -0.0043(12)
C21 0.0125(13) 0.0137(14) 0.0229(15) -0.0016(11) 0.0009(11) 0.0015(11)
C22 0.0197(15) 0.0174(15) 0.0260(16) -0.0007(12) -0.0008(12) 0.0007(12)
C23 0.0239(16) 0.0190(16) 0.0348(18) 0.0052(13) 0.0022(14) 0.0000(13)
C24 0.0190(15) 0.0187(16) 0.044(2) -0.0010(14) 0.0026(14) -0.0008(12)
C25 0.0173(15) 0.0226(16) 0.0310(17) -0.0090(13) -0.0017(13) 0.0015(12)
C26 0.0179(14) 0.0209(16) 0.0252(15) -0.0028(12) 0.0028(12) 0.0029(12)
C31 0.0183(14) 0.0138(14) 0.0165(13) -0.0016(11) 0.0022(11) 0.0007(11)
C32 0.0183(14) 0.0219(16) 0.0184(14) 0.0009(12) 0.0035(11) -0.0009(12)
C33 0.0205(15) 0.0223(16) 0.0230(15) -0.0009(12) -0.0013(12) 0.0035(12)
C34 0.0304(17) 0.0175(15) 0.0181(14) -0.0002(12) -0.0010(12) 0.0013(13)
C35 0.0281(16) 0.0210(16) 0.0181(14) -0.0008(12) 0.0035(12) -0.0054(13)
C36 0.0181(14) 0.0190(15) 0.0206(15) -0.0022(12) 0.0042(11) 0.0003(12)
C41 0.0154(14) 0.0142(15) 0.046(2) 0.0008(14) 0.0072(13) 0.0007(12)
C42 0.0203(17) 0.0188(17) 0.073(3) -0.0051(18) 0.0123(17) -0.0027(13)
C43 0.0251(19) 0.057(3) 0.042(2) -0.013(2) -0.0031(16) 0.0095(18)
C44 0.050(3) 0.056(3) 0.067(3) -0.018(3) 0.003(2) 0.006(2)
C45 0.030(2) 0.028(2) 0.127(5) -0.019(3) 0.029(3) 0.0031(17)
C46 0.028(2) 0.039(2) 0.083(3) 0.028(2) 0.008(2) 0.0153(18)
C51 0.0178(14) 0.0141(14) 0.0290(16) 0.0006(12) 0.0067(12) -0.0020(11)
C52 0.0247(16) 0.0249(17) 0.0289(17) 0.0062(13) 0.0066(13) -0.0023(13)
C53 0.037(2) 0.034(2) 0.0249(17) -0.0010(15) 0.0093(15) -0.0112(16)
C54 0.047(2) 0.030(2) 0.036(2) -0.0097(16) 0.0202(17) -0.0042(17)
C55 0.036(2) 0.035(2) 0.045(2) -0.0071(17) 0.0106(17) 0.0137(17)
C56 0.0265(17) 0.0310(19) 0.0330(18) -0.0040(15) 0.0030(14) 0.0090(14)
C61 0.0148(14) 0.0166(16) 0.049(2) -0.0009(14) 0.0068(14) 0.0012(12)
C62 0.0249(17) 0.0231(18) 0.049(2) 0.0047(16) 0.0047(16) 0.0000(14)
C63 0.0307(19) 0.0254(19) 0.056(2) 0.0134(17) 0.0028(17) -0.0020(15)
C64 0.0242(18) 0.0241(19) 0.067(3) 0.0115(18) 0.0018(18) -0.0034(14)
C65 0.0184(16) 0.0227(18) 0.067(3) -0.0067(18) -0.0021(17) -0.0038(14)
C66 0.0199(16) 0.0224(17) 0.048(2) -0.0013(15) 0.0027(15) 0.0015(13)
C71 0.0248(16) 0.0183(15) 0.0270(16) -0.0076(13) 0.0068(13) -0.0034(13)
C72 0.0303(18) 0.0279(18) 0.0317(18) -0.0140(14) 0.0099(14) -0.0110(15)
C73 0.053(2) 0.039(2) 0.0274(18) -0.0115(16) 0.0109(17) -0.0190(19)
C74 0.061(3) 0.039(2) 0.0212(17) -0.0036(15) -0.0023(17) -0.003(2)
C75 0.034(2) 0.035(2) 0.035(2) -0.0070(16) -0.0037(16) 0.0006(16)
C76 0.0279(17) 0.0259(18) 0.0301(17) -0.0025(14) 0.0045(14) 0.0016(14)
N1 0.0168(12) 0.0222(14) 0.0256(14) -0.0042(11) 0.0036(10) 0.0047(10)
N2 0.0219(16) 0.0182(15) 0.105(3) -0.0032(17) 0.0239(18) 0.0044(12)
O1 0.0190(11) 0.0194(11) 0.0255(11) -0.0057(9) 0.0009(9) 0.0027(9)
O2 0.0267(14) 0.0284(15) 0.095(2) -0.0268(15) 0.0167(15) -0.0044(11)
P1 0.0138(3) 0.0145(4) 0.0157(3) -0.0004(3) 0.0021(3) 0.0006(3)
P2 0.0150(4) 0.0146(4) 0.0335(4) -0.0024(3) 0.0064(3) 0.0003(3)
Cl1 0.0212(4) 0.0184(4) 0.0307(4) -0.0032(3) 0.0030(3) 0.0007(3)
Cl2 0.0271(4) 0.0327(5) 0.0367(5) 0.0076(4) 0.0157(3) 0.0011(3)
Cl3 0.0263(4) 0.0335(5) 0.0269(4) -0.0037(3) -0.0067(3) 0.0019(3)
Cl4 0.0292(4) 0.0440(5) 0.0292(4) -0.0014(4) -0.0079(3) 0.0042(4)
Cl5 0.0211(3) 0.0150(3) 0.0250(4) 0.0018(3) 0.0026(3) 0.0031(3)
Cl6 0.0218(4) 0.0248(4) 0.0360(4) 0.0076(3) 0.0103(3) 0.0052(3)
Ga1 0.01572(16) 0.01771(17) 0.02121(17) -0.00054(13) 0.00174(12) -0.00099(13)
Ga2 0.01511(16) 0.01567(17) 0.02335(17) 0.00200(13) 0.00115(12) 0.00057(12)

loop_
_atom_type_symbol
_atom_type_description
_atom_type_scat_dispersion_real
_atom_type_scat_dispersion_imag
_atom_type_scat_source
C C 0.0033 0.0016 'International Tables Vol C Tables 4.2.6.8 and 6.1.1.4'
H H 0.0000 0.0000 'International Tables Vol C Tables 4.2.6.8 and 6.1.1.4'
N N 0.0061 0.0033 'International Tables Vol C Tables 4.2.6.8 and 6.1.1.4'
O O 0.0106 0.0060 'International Tables Vol C Tables 4.2.6.8 and 6.1.1.4'
P P 0.1023 0.0942 'International Tables Vol C Tables 4.2.6.8 and 6.1.1.4'
Cl Cl 0.1484 0.1585 'International Tables Vol C Tables 4.2.6.8 and 6.1.1.4'
Ga Ga 0.2307 1.6083 'International Tables Vol C Tables 4.2.6.8 and 6.1.1.4'

loop_
_geom_angle_atom_site_label_1
_geom_angle_atom_site_label_2
_geom_angle_atom_site_label_3
_geom_angle
_geom_angle_site_symmetry_1
_geom_angle_site_symmetry_3
_geom_angle_publ_flag
C2 C1 P1 118.2(2) . . y
C2 C1 Ga1 121.1(2) . . y
P1 C1 Ga1 116.63(16) . . y
N1 C2 O1 114.8(3) . . y
N1 C2 C1 126.2(3) . . y
O1 C2 C1 119.0(3) . . y
O1 C3 C4 108.0(3) . . y
O1 C3 H3A 110.1 . . n
C4 C3 H3A 110.1 . . n
O1 C3 H3B 110.1 . . n
C4 C3 H3B 110.1 . . n
H3A C3 H3B 108.4 . . n
C3 C4 H4A 109.5 . . n
C3 C4 H4B 109.5 . . n
H4A C4 H4B 109.5 . . n
C3 C4 H4C 109.5 . . n
H4A C4 H4C 109.5 . . n
H4B C4 H4C 109.5 . . n
N1 C5 H5A 109.5 . . n
N1 C5 H5B 109.5 . . n
H5A C5 H5B 109.5 . . n
N1 C5 H5C 109.5 . . n
H5A C5 H5C 109.5 . . n
H5B C5 H5C 109.5 . . n
N1 C6 H6A 109.5 . . n
N1 C6 H6B 109.5 . . n
H6A C6 H6B 109.5 . . n
N1 C6 H6C 109.5 . . n
H6A C6 H6C 109.5 . . n
H6B C6 H6C 109.5 . . n
C12 C11 C16 119.4(3) . . y
C12 C11 P1 122.5(2) . . y
C16 C11 P1 118.1(2) . . y
C13 C12 C11 120.1(3) . . y
C13 C12 H12 119.9 . . n
C11 C12 H12 119.9 . . n
C14 C13 C12 120.5(3) . . y
C14 C13 H13 119.8 . . n
C12 C13 H13 119.8 . . n
C13 C14 C15 120.1(3) . . y
C13 C14 H14 120.0 . . n
C15 C14 H14 120.0 . . n
C14 C15 C16 119.9(3) . . y
C14 C15 H15 120.0 . . n
C16 C15 H15 120.0 . . n
C15 C16 C11 120.0(3) . . y
C15 C16 H16 120.0 . . n
C11 C16 H16 120.0 . . n
C22 C21 C26 119.5(3) . . y
C22 C21 P1 119.6(2) . . y
C26 C21 P1 120.9(2) . . y
C23 C22 C21 119.9(3) . . y
C23 C22 H22 120.1 . . n
C21 C22 H22 120.1 . . n
C24 C23 C22 120.4(3) . . y
C24 C23 H23 119.8 . . n
C22 C23 H23 119.8 . . n
C23 C24 C25 119.8(3) . . y
C23 C24 H24 120.1 . . n
C25 C24 H24 120.1 . . n
C26 C25 C24 120.2(3) . . y
C26 C25 H25 119.9 . . n
C24 C25 H25 119.9 . . n
C25 C26 C21 120.2(3) . . y
C25 C26 H26 119.9 . . n
C21 C26 H26 119.9 . . n
C32 C31 C36 119.5(3) . . y
C32 C31 P1 121.9(2) . . y
C36 C31 P1 118.6(2) . . y
C33 C32 C31 119.7(3) . . y
C33 C32 H32 120.1 . . n
C31 C32 H32 120.1 . . n
C32 C33 C34 120.2(3) . . y
C32 C33 H33 119.9 . . n
C34 C33 H33 119.9 . . n
C35 C34 C33 120.1(3) . . y
C35 C34 H34 119.9 . . n
C33 C34 H34 119.9 . . n
C34 C35 C36 120.2(3) . . y
C34 C35 H35 119.9 . . n
C36 C35 H35 119.9 . . n
C35 C36 C31 120.2(3) . . y
C35 C36 H36 119.9 . . n
C31 C36 H36 119.9 . . n
C42 C41 P2 118.3(3) . . y
C42 C41 Ga2 119.6(2) . . y
P2 C41 Ga2 119.18(17) . . y
N2 C42 O2 114.9(3) . . y
N2 C42 C41 127.7(4) . . y
O2 C42 C41 117.4(3) . . y
C44 C43 O2 102.3(4) . . y
C44 C43 H43A 111.3 . . n
O2 C43 H43A 111.3 . . n
C44 C43 H43B 111.3 . . n
O2 C43 H43B 111.3 . . n
H43A C43 H43B 109.2 . . n
C43 C44 H44A 109.5 . . n
C43 C44 H44B 109.5 . . n
H44A C44 H44B 109.5 . . n
C43 C44 H44C 109.5 . . n
H44A C44 H44C 109.5 . . n
H44B C44 H44C 109.5 . . n
N2 C45 H45A 109.5 . . n
N2 C45 H45B 109.5 . . n
H45A C45 H45B 109.5 . . n
N2 C45 H45C 109.5 . . n
H45A C45 H45C 109.5 . . n
H45B C45 H45C 109.5 . . n
N2 C46 H46A 109.5 . . n
N2 C46 H46B 109.5 . . n
H46A C46 H46B 109.5 . . n
N2 C46 H46C 109.5 . . n
H46A C46 H46C 109.5 . . n
H46B C46 H46C 109.5 . . n
C56 C51 C52 119.3(3) . . y
C56 C51 P2 122.1(3) . . y
C52 C51 P2 118.5(2) . . y
C53 C52 C51 119.9(3) . . y
C53 C52 H52 120.0 . . n
C51 C52 H52 120.0 . . n
C54 C53 C52 120.3(3) . . y
C54 C53 H53 119.9 . . n
C52 C53 H53 119.9 . . n
C55 C54 C53 119.8(3) . . y
C55 C54 H54 120.1 . . n
C53 C54 H54 120.1 . . n
C54 C55 C56 120.7(4) . . y
C54 C55 H55 119.7 . . n
C56 C55 H55 119.7 . . n
C55 C56 C51 120.0(3) . . y
C55 C56 H56 120.0 . . n
C51 C56 H56 120.0 . . n
C66 C61 C62 119.4(3) . . y
C66 C61 P2 121.7(3) . . y
C62 C61 P2 118.8(3) . . y
C63 C62 C61 120.5(4) . . y
C63 C62 H62 119.8 . . n
C61 C62 H62 119.8 . . n
C64 C63 C62 119.9(4) . . y
C64 C63 H63 120.0 . . n
C62 C63 H63 120.0 . . n
C65 C64 C63 120.0(4) . . y
C65 C64 H64 120.0 . . n
C63 C64 H64 120.0 . . n
C64 C65 C66 120.7(4) . . y
C64 C65 H65 119.6 . . n
C66 C65 H65 119.6 . . n
C61 C66 C65 119.4(4) . . y
C61 C66 H66 120.3 . . n
C65 C66 H66 120.3 . . n
C72 C71 C76 119.4(3) . . y
C72 C71 P2 119.3(3) . . y
C76 C71 P2 121.2(3) . . y
C73 C72 C71 119.8(4) . . y
C73 C72 H72 120.1 . . n
C71 C72 H72 120.1 . . n
C74 C73 C72 120.6(4) . . y
C74 C73 H73 119.7 . . n
C72 C73 H73 119.7 . . n
C73 C74 C75 119.9(4) . . y
C73 C74 H74 120.1 . . n
C75 C74 H74 120.1 . . n
C76 C75 C74 120.2(4) . . y
C76 C75 H75 119.9 . . n
C74 C75 H75 119.9 . . n
C75 C76 C71 120.1(3) . . y
C75 C76 H76 119.9 . . n
C71 C76 H76 119.9 . . n
C2 N1 C6 123.0(3) . . y
C2 N1 C5 122.1(3) . . y
C6 N1 C5 114.4(3) . . y
C42 N2 C46 122.1(4) . . y
C42 N2 C45 121.2(4) . . y
C46 N2 C45 115.7(3) . . y
C2 O1 C3 116.5(2) . . y
C42 O2 C43 115.3(3) . . y
C1 P1 C11 107.38(14) . . y
C1 P1 C21 116.94(14) . . y
C11 P1 C21 105.29(14) . . y
C1 P1 C31 111.03(14) . . y
C11 P1 C31 110.45(14) . . y
C21 P1 C31 105.57(14) . . y
C41 P2 C51 107.41(16) . . y
C41 P2 C71 113.20(16) . . y
C51 P2 C71 108.57(15) . . y
C41 P2 C61 114.84(15) . . y
C51 P2 C61 105.06(15) . . y
C71 P2 C61 107.32(16) . . y
C1 Ga1 Cl3 117.07(9) . . y
C1 Ga1 Cl2 109.53(9) . . y
Cl3 Ga1 Cl2 106.95(4) . . y
C1 Ga1 Cl1 112.42(9) . . y
Cl3 Ga1 Cl1 106.42(3) . . y
Cl2 Ga1 Cl1 103.45(3) . . y
C41 Ga2 Cl4 119.29(11) . . y
C41 Ga2 Cl5 113.16(10) . . y
Cl4 Ga2 Cl5 104.66(3) . . y
C41 Ga2 Cl6 108.14(10) . . y
Cl4 Ga2 Cl6 105.83(4) . . y
Cl5 Ga2 Cl6 104.61(3) . . y

loop_
_geom_bond_atom_site_label_1
_geom_bond_atom_site_label_2
_geom_bond_distance
_geom_bond_site_symmetry_2
_geom_bond_publ_flag
C1 C2 1.381(4) . y
C1 P1 1.750(3) . y
C1 Ga1 1.991(3) . y
C2 N1 1.351(4) . y
C2 O1 1.366(4) . y
C3 O1 1.474(4) . y
C3 C4 1.504(5) . y
C3 H3A 0.9700 . n
C3 H3B 0.9700 . n
C4 H4A 0.9600 . n
C4 H4B 0.9600 . n
C4 H4C 0.9600 . n
C5 N1 1.461(4) . y
C5 H5A 0.9600 . n
C5 H5B 0.9600 . n
C5 H5C 0.9600 . n
C6 N1 1.459(4) . y
C6 H6A 0.9600 . n
C6 H6B 0.9600 . n
C6 H6C 0.9600 . n
C11 C12 1.392(4) . y
C11 C16 1.403(4) . y
C11 P1 1.810(3) . y
C12 C13 1.389(4) . y
C12 H12 0.9300 . n
C13 C14 1.381(5) . y
C13 H13 0.9300 . n
C14 C15 1.390(5) . y
C14 H14 0.9300 . n
C15 C16 1.393(4) . y
C15 H15 0.9300 . n
C16 H16 0.9300 . n
C21 C22 1.396(4) . y
C21 C26 1.399(4) . y
C21 P1 1.812(3) . y
C22 C23 1.392(4) . y
C22 H22 0.9300 . n
C23 C24 1.389(5) . y
C23 H23 0.9300 . n
C24 C25 1.390(5) . y
C24 H24 0.9300 . n
C25 C26 1.386(5) . y
C25 H25 0.9300 . n
C26 H26 0.9300 . n
C31 C32 1.400(4) . y
C31 C36 1.402(4) . y
C31 P1 1.812(3) . y
C32 C33 1.389(4) . y
C32 H32 0.9300 . n
C33 C34 1.393(5) . y
C33 H33 0.9300 . n
C34 C35 1.382(5) . y
C34 H34 0.9300 . n
C35 C36 1.385(4) . y
C35 H35 0.9300 . n
C36 H36 0.9300 . n
C41 C42 1.365(5) . y
C41 P2 1.747(3) . y
C41 Ga2 1.977(3) . y
C42 N2 1.349(5) . y
C42 O2 1.349(5) . y
C43 C44 1.465(6) . y
C43 O2 1.588(5) . y
C43 H43A 0.9700 . n
C43 H43B 0.9700 . n
C44 H44A 0.9600 . n
C44 H44B 0.9600 . n
C44 H44C 0.9600 . n
C45 N2 1.462(6) . y
C45 H45A 0.9600 . n
C45 H45B 0.9600 . n
C45 H45C 0.9600 . n
C46 N2 1.455(6) . y
C46 H46A 0.9600 . n
C46 H46B 0.9600 . n
C46 H46C 0.9600 . n
C51 C56 1.390(5) . y
C51 C52 1.399(5) . y
C51 P2 1.804(3) . y
C52 C53 1.389(5) . y
C52 H52 0.9300 . n
C53 C54 1.383(6) . y
C53 H53 0.9300 . n
C54 C55 1.377(6) . y
C54 H54 0.9300 . n
C55 C56 1.388(5) . y
C55 H55 0.9300 . n
C56 H56 0.9300 . n
C61 C66 1.390(5) . y
C61 C62 1.398(5) . y
C61 P2 1.827(3) . y
C62 C63 1.389(5) . y
C62 H62 0.9300 . n
C63 C64 1.381(6) . y
C63 H63 0.9300 . n
C64 C65 1.379(6) . y
C64 H64 0.9300 . n
C65 C66 1.400(5) . y
C65 H65 0.9300 . n
C66 H66 0.9300 . n
C71 C72 1.398(5) . y
C71 C76 1.402(5) . y
C71 P2 1.809(4) . y
C72 C73 1.386(6) . y
C72 H72 0.9300 . n
C73 C74 1.385(6) . y
C73 H73 0.9300 . n
C74 C75 1.390(6) . y
C74 H74 0.9300 . n
C75 C76 1.384(5) . y
C75 H75 0.9300 . n
C76 H76 0.9300 . n
Cl1 Ga1 2.2142(8) . y
Cl2 Ga1 2.2082(9) . y
Cl3 Ga1 2.1963(9) . y
Cl4 Ga2 2.1972(9) . y
Cl5 Ga2 2.2120(8) . y
Cl6 Ga2 2.2250(9) . y
